data_2004333
loop_
_publ_author_name
'H\"am\"al\"ainen, R.'
'Turpeinen, U.'
'Mutikainen, I.'

_publ_section_title
;
 Di-\m-aqua-bis[bis(nitrato-<i>O</i>,<i>O</i>')dioxouranium(VI)]
 Bis(2-dimethylaminoethanol)
;
_journal_issue 1
_journal_name_full 'Acta Crystallographica Section C'
_journal_page_first 16
_journal_page_last 17
_journal_paper_doi 10.1107/S0108270195009255
_journal_volume 52
_journal_year 1996
_chemical_formula_sum 'C8 H26 N6 O20 U2'
_chemical_formula_weight 1002.38
_space_group_IT_number 12
_symmetry_cell_setting monoclinic
_symmetry_space_group_name_Hall '-C 2y'
_symmetry_space_group_name_H-M 'C 1 2/m 1'
_atom_type_scat_source IntTabIV
_cell_angle_alpha 90
_cell_angle_beta 99.01(4)
_cell_angle_gamma 90
_cell_formula_units_Z 2
_cell_length_a 12.799(5)
_cell_length_b 12.969(9)
_cell_length_c 7.885(4)
_cell_measurement_reflns_used 18
_cell_measurement_temperature 293
_cell_measurement_theta_max 14
_cell_measurement_theta_min 7
_cell_volume 1292.7(12)
_diffrn_measurement_device 'Nicolet P3F'
_diffrn_measurement_method '\w scans'
_diffrn_radiation_type MoK\a
_diffrn_radiation_wavelength 0.71069
_diffrn_reflns_av_R_equivalents 0.018
_diffrn_reflns_limit_h_max 16
_diffrn_reflns_limit_h_min 0
_diffrn_reflns_limit_k_max 16
_diffrn_reflns_limit_k_min 0
_diffrn_reflns_limit_l_max 9
_diffrn_reflns_limit_l_min -10
_diffrn_reflns_number 1721
_diffrn_reflns_theta_max 27
_diffrn_standards_decay_% 2
_diffrn_standards_interval_count 97
_diffrn_standards_number 3
_exptl_absorpt_coefficient_mu 12.61
_exptl_absorpt_correction_T_max 1.00
_exptl_absorpt_correction_T_min 0.74
_exptl_absorpt_correction_type 'empirical (\y scan; North, Phillips & Mathews, 1968)'
_exptl_crystal_colour yellow
_exptl_crystal_density_diffrn 2.575
_exptl_crystal_density_method none
_exptl_crystal_description cubiform
_exptl_crystal_size_max 0.2
_exptl_crystal_size_mid 0.2
_exptl_crystal_size_min 0.15
_refine_diff_density_max 1.00
_refine_diff_density_min -2.73
_refine_ls_extinction_method none
_refine_ls_goodness_of_fit_obs 2.04
_refine_ls_hydrogen_treatment noref
_refine_ls_number_parameters 77
_refine_ls_number_reflns 949
_refine_ls_R_factor_obs 0.057
_refine_ls_shift/esd_max 0.214
_refine_ls_structure_factor_coef F
_refine_ls_weighting_details 'w = 1/[\s^2^(F)+0.0006F^2^]'
_refine_ls_weighting_scheme calc
_refine_ls_wR_factor_obs 0.062
_reflns_number_observed 949
_reflns_number_total 1484
_reflns_observed_criterion I>=3\s(I)
_cod_data_source_file ab1283.cif
_cod_data_source_block ab1283a
_cod_depositor_comments
;
The following automatic conversions were performed:

'_refine_ls_weighting_scheme' value ' 1/[\s^2^(F)+0.0006F^2^]' was
changed to 'calc'. New tag '_refine_ls_weighting_details' was
created. The value of the new tag was set to 'w =
1/[\s^2^(F)+0.0006F^2^]'.

Automatic conversion script
Id: cif_fix_values 3143 2015-03-26 13:38:13Z robertas 
;
_cod_original_cell_volume 1293.0(10)
_cod_original_sg_symbol_H-M 'C 2/m'
_cod_database_code 2004333

loop_
_symmetry_equiv_pos_as_xyz
x,y,z
x,-y,z
-x,-y,-z
-x,y,-z
1/2+x,1/2+y,z
1/2+x,1/2-y,z
1/2-x,1/2-y,-z
1/2-x,1/2+y,-z

loop_
_atom_site_label
_atom_site_fract_x
_atom_site_fract_y
_atom_site_fract_z
_atom_site_U_iso_or_equiv
U(1) .0 .15150(10) .0 .0750(10)
O(1) .1310(9) .1518(12) .0996(15) .095(5)
O(2) -.0314(10) .0 .1518(16) .075(6)
O(3) -.0610(15) .1860(16) .2830(19) .117(7)
O(4) -.0327(12) .3238(13) .1453(16) .110(7)
O(5) -.0997(19) .3348(18) .380(3) .175(11)
O(6) .1043(11) .0 .4625(19) .070(4)
N(1) -.0668(16) .281(3) .274(2) .131(11)
N(2) .2537(13) -.0292(12) .7602(19) .045(5)
C(1) .2141(17) .0 .446(2) .090(11)
C(2) .279(2) .037(2) .617(3) .081(10)
C(3) .281(3) -0.141(2) .727(4) .098(16)
C(4) .3124(17) .0 .932(2) .081(9)
H(1B) .2260 .0449 .3544 .080
H(1C) .2363 -0.0683 .4213 .080
H(2A) .3530 .0355 .6111 .080
H(2B) .2593 .1071 .6367 .080
H(3A) .2442 -0.1616 .6174 .080
H(3B) .3560 -0.1470 .7284 .080
H(3C) .2604 -0.1840 .8151 .080
H(4A) .2970 .0703 .9575 .080
H(4B) .2914 -0.0444 1.0183 .080
H(4C) .3870 -0.0074 .9315 .080

loop_
_geom_angle_atom_site_label_1
_geom_angle_atom_site_label_2
_geom_angle_atom_site_label_3
_geom_angle_site_symmetry_3
_geom_angle
_geom_angle_publ_flag
O(1) U(1) O(2) . 90.1(6) no
O(1) U(1) O(3) . 90.6(6) no
O(2) U(1) O(3) . 66.3(5) no
O(1) U(1) O(4) . 90.5(6) no
O(2) U(1) O(4) . 116.3(4) no
O(3) U(1) O(4) . 50.0(6) no
O(1) U(1) U(1) 2 90.1(5) no
O(3) U(1) U(1) 2 100.2(5) no
O(4) U(1) U(1) 2 150.2(3) no
O(1) U(1) O(1) 4 179.7(5) no
O(2) U(1) O(1) 4 90.2(6) no
O(3) U(1) O(1) 4 89.4(6) no
O(4) U(1) O(1) 4 89.2(6) no
O(2) U(1) O(2) 4 67.8(5) no
O(3) U(1) O(2) 4 134.1(5) no
O(4) U(1) O(2) 4 175.8(4) no
O(3) U(1) O(3) 4 159.5(9) no
O(4) U(1) O(3) 4 109.6(6) no
O(4) U(1) O(4) 4 59.6(7) no
U(1) O(2) U(1) 2 112.1(6) no
U(1) O(3) N(1) . 98.6(13) no
U(1) O(4) N(1) . 94.1(16) no
U(1) N(1) O(3) . 57.1(12) no
U(1) N(1) O(4) . 60.1(12) no
O(3) N(1) O(4) . 117.(2) no
O(3) N(1) O(5) . 124.(2) no
O(4) N(1) O(5) . 119.(3) no
C(2) N(2) C(3) . 109.7(19) no
C(2) N(2) C(4) . 113.9(15) no
C(3) N(2) C(4) . 107.4(15) no
O(6) C(1) C(2) . 108.8(17) no
N(2) C(2) C(1) . 109.3(18) no

loop_
_geom_bond_atom_site_label_1
_geom_bond_atom_site_label_2
_geom_bond_site_symmetry_2
_geom_bond_distance
_geom_bond_publ_flag
U(1) O(1) . 1.736(11) yes
U(1) O(3) . 2.517(17) yes
U(1) U(1) 2 3.930(4) yes
O(4) N(1) . 1.29(3) yes
O(6) C(1) . 1.43(3) yes
N(2) C(3) . 1.52(3) yes
C(1) C(2) . 1.54(3) yes
U(1) O(2) . 2.368(8) yes
U(1) O(4) . 2.575(17) yes
O(3) N(1) . 1.23(4) yes
O(5) N(1) . 1.22(3) yes
N(2) C(2) . 1.50(3) yes
N(2) C(4) . 1.49(2) yes
